data_2014495
loop_
_publ_author_name
'Mitsunobu Doi'
'Terue Nakamori'
'Makio Shibano'
'Masahiko Taniguchi'
'Nian-He Wang'
'Kimiye Baba'

_publ_section_title
;
 Candibirin A, a furanocoumarin dimer isolated from <i>Heracleum
 candicans</i> W<small>ALL</small>.
;
_journal_issue 11
_journal_name_full 'Acta Crystallographica Section C'
_journal_page_first o833
_journal_page_last o835
_journal_paper_doi 10.1107/S0108270104024291
_journal_volume 60
_journal_year 2004
_chemical_formula_iupac 'C32 H28 O10, 2C2 H6 O S'
_chemical_formula_moiety 'C32 H28 O10, 2C2 H6 O S'
_chemical_formula_sum 'C36 H40 O12 S2'
_chemical_formula_weight 728.80
_chemical_melting_point .364E-305
_chemical_name_common 'kd-e-3-19 dmso'
_chemical_name_systematic
;
9,9'-(1,4-dioxane-2,5-diyldimethylenedioxy)di(7H-furo[3,2-g]chromen-7-one)
dimethyl sulfoxide disolvate
;
_space_group_IT_number 19
_symmetry_cell_setting orthorhombic
_symmetry_space_group_name_Hall 'P 2ac 2ab'
_symmetry_space_group_name_H-M 'P 21 21 21'
_atom_sites_solution_hydrogens geom
_atom_sites_solution_primary direct
_atom_sites_solution_secondary difmap
_audit_creation_method SHELXL97
_cell_angle_alpha 90.00
_cell_angle_beta 90.00
_cell_angle_gamma 90.00
_cell_formula_units_Z 4
_cell_length_a 10.903(2)
_cell_length_b 13.068(2)
_cell_length_c 24.400(4)
_cell_measurement_reflns_used 5833
_cell_measurement_temperature 200(2)
_cell_measurement_theta_max 28.15
_cell_measurement_theta_min 2.28
_cell_volume 3476.5(10)
_computing_cell_refinement SMART
_computing_data_collection 'SMART (Bruker, 1998)'
_computing_data_reduction 'SAINT-Plus (Bruker, 1998)'
_computing_molecular_graphics 'PLATON (Spek, 2001)'
_computing_structure_refinement 'SHELXL97 (Sheldrick, 1997)'
_computing_structure_solution 'SHELXS97 (Sheldrick, 1997)'
_diffrn_ambient_temperature 200(2)
_diffrn_detector_area_resol_mean 8.366
_diffrn_measured_fraction_theta_full 0.999
_diffrn_measured_fraction_theta_max 0.999
_diffrn_measurement_device_type 'Bruker SMART APEX CCD area-detector'
_diffrn_measurement_method '\w scan'
_diffrn_radiation_monochromator graphite
_diffrn_radiation_source 'MacScience, M18XCE rotating anode'
_diffrn_radiation_type MoK\a
_diffrn_radiation_wavelength 0.71073
_diffrn_reflns_av_R_equivalents 0.0255
_diffrn_reflns_av_sigmaI/netI 0.0239
_diffrn_reflns_limit_h_max 13
_diffrn_reflns_limit_h_min -13
_diffrn_reflns_limit_k_max 16
_diffrn_reflns_limit_k_min -16
_diffrn_reflns_limit_l_max 31
_diffrn_reflns_limit_l_min -31
_diffrn_reflns_number 30564
_diffrn_reflns_theta_full 27.10
_diffrn_reflns_theta_max 27.10
_diffrn_reflns_theta_min 2.05
_diffrn_standards_decay_% 0.0
_diffrn_standards_interval_count 30564
_diffrn_standards_interval_time 240
_diffrn_standards_number 327
_exptl_absorpt_coefficient_mu 0.218
_exptl_absorpt_correction_T_max 1.0
_exptl_absorpt_correction_T_min 0.91263
_exptl_absorpt_correction_type empirical
_exptl_absorpt_process_details '(SADABS; Sheldrick, 1996)'
_exptl_crystal_colour colourless
_exptl_crystal_density_diffrn 1.392
_exptl_crystal_density_method 'not measured'
_exptl_crystal_description needle
_exptl_crystal_F_000 1536
_exptl_crystal_size_max 0.50
_exptl_crystal_size_mid 0.20
_exptl_crystal_size_min 0.04
_refine_diff_density_max 0.397
_refine_diff_density_min -0.191
_refine_ls_abs_structure_details 'Flack (1983), 3379 Friedel pairs'
_refine_ls_abs_structure_Flack 0.04(6)
_refine_ls_extinction_method none
_refine_ls_goodness_of_fit_ref 0.898
_refine_ls_hydrogen_treatment constr
_refine_ls_matrix_type full
_refine_ls_number_parameters 498
_refine_ls_number_reflns 7659
_refine_ls_number_restraints 18
_refine_ls_restrained_S_all 0.899
_refine_ls_R_factor_all 0.0411
_refine_ls_R_factor_gt 0.0370
_refine_ls_shift/su_max 0.003
_refine_ls_shift/su_mean 0.000
_refine_ls_structure_factor_coef Fsqd
_refine_ls_weighting_details 'calc w=1/[\s^2^(Fo^2^)+(0.0729P)^2^+0.5601P] where P=(Fo^2^+2Fc^2^)/3'
_refine_ls_weighting_scheme calc
_refine_ls_wR_factor_gt 0.0951
_refine_ls_wR_factor_ref 0.0986
_reflns_number_gt 7041
_reflns_number_total 7659
_reflns_threshold_expression I>2\s(I)
_cod_data_source_file gd1348.cif
_cod_data_source_block I
_cod_original_cell_volume 3476.5(11)
_cod_database_code 2014495
_cod_database_fobs_code 2014495

loop_
_symmetry_equiv_pos_as_xyz
'x, y, z'
'-x+1/2, -y, z+1/2'
'-x, y+1/2, -z+1/2'
'x+1/2, -y+1/2, -z'

loop_
_atom_site_label
_atom_site_fract_x
_atom_site_fract_y
_atom_site_fract_z
_atom_site_U_iso_or_equiv
_atom_site_adp_type
_atom_site_calc_flag
_atom_site_refinement_flags
_atom_site_occupancy
_atom_site_disorder_assembly
_atom_site_disorder_group
_atom_site_type_symbol
S1A 0.15725(5) 0.81176(4) 0.466258(17) 0.04392(12) Uani d D 1 . . S
O1A 0.1606(2) 0.74413(11) 0.51541(5) 0.0664(5) Uani d D 1 . . O
C1A 0.2781(3) 0.9002(2) 0.47354(12) 0.0763(8) Uani d D 1 . . C
H11A 0.2691 0.9369 0.5083 0.114 Uiso calc R 1 . . H
H12A 0.2759 0.9491 0.4431 0.114 Uiso calc R 1 . . H
H13A 0.3567 0.8637 0.4732 0.114 Uiso calc R 1 . . H
C2A 0.0334(3) 0.8963(2) 0.47584(11) 0.0701(7) Uani d D 1 . . C
H21A -0.0434 0.8573 0.4771 0.105 Uiso calc R 1 . . H
H22A 0.0304 0.9451 0.4454 0.105 Uiso calc R 1 . . H
H23A 0.0442 0.9335 0.5104 0.105 Uiso calc R 1 . . H
S1B 0.71444(19) 0.41444(9) 0.36750(4) 0.0511(5) Uani d PD 0.551(3) A 1 S
O1B 0.7189(5) 0.4712(3) 0.42049(14) 0.0912(15) Uani d PD 0.551(3) A 1 O
C1B 0.6009(6) 0.3191(6) 0.3757(4) 0.077(3) Uani d PD 0.551(3) A 1 C
H11B 0.6178 0.2796 0.4090 0.115 Uiso calc PR 0.551(3) A 1 H
H12B 0.6017 0.2734 0.3439 0.115 Uiso calc PR 0.551(3) A 1 H
H13B 0.5201 0.3516 0.3788 0.115 Uiso calc PR 0.551(3) A 1 H
C2B 0.8404(4) 0.3288(4) 0.36807(17) 0.0552(10) Uani d PD 0.551(3) A 1 C
H21B 0.9167 0.3675 0.3725 0.083 Uiso calc PR 0.551(3) A 1 H
H22B 0.8428 0.2909 0.3334 0.083 Uiso calc PR 0.551(3) A 1 H
H23B 0.8313 0.2806 0.3986 0.083 Uiso calc PR 0.551(3) A 1 H
S1C 0.6283(2) 0.41609(10) 0.36918(5) 0.0526(6) Uani d PD 0.449(3) A 2 S
O1C 0.5890(5) 0.4601(4) 0.42268(18) 0.0869(16) Uani d PD 0.449(3) A 2 O
C1C 0.6093(8) 0.2823(4) 0.3740(5) 0.0458(17) Uani d PD 0.449(3) A 2 C
H11C 0.6435 0.2581 0.4088 0.069 Uiso calc PR 0.449(3) A 2 H
H12C 0.6521 0.2490 0.3435 0.069 Uiso calc PR 0.449(3) A 2 H
H13C 0.5218 0.2655 0.3724 0.069 Uiso calc PR 0.449(3) A 2 H
C2C 0.7900(6) 0.4183(7) 0.3690(3) 0.090(3) Uani d PD 0.449(3) A 2 C
H21C 0.8185 0.4894 0.3695 0.136 Uiso calc PR 0.449(3) A 2 H
H22C 0.8204 0.3843 0.3358 0.136 Uiso calc PR 0.449(3) A 2 H
H23C 0.8209 0.3825 0.4014 0.136 Uiso calc PR 0.449(3) A 2 H
C1 0.28323(16) 0.27607(12) 0.25822(6) 0.0277(3) Uani d . 1 . . C
C2 0.38609(15) 0.26870(12) 0.22505(6) 0.0287(3) Uani d . 1 . . C
O2 0.49653(11) 0.28602(9) 0.25005(5) 0.0322(2) Uani d . 1 . . O
C3 0.60495(16) 0.28647(14) 0.22135(7) 0.0373(4) Uani d . 1 . . C
O3 0.69646(12) 0.30371(13) 0.24724(6) 0.0496(3) Uani d . 1 . . O
C4 0.59840(18) 0.26553(18) 0.16344(8) 0.0464(5) Uani d . 1 . . C
H4 0.6718 0.2652 0.1425 0.056 Uiso calc R 1 . . H
C5 0.4927(2) 0.24669(18) 0.13870(7) 0.0473(5) Uani d . 1 . . C
H5 0.4920 0.2324 0.1005 0.057 Uiso calc R 1 . . H
C6 0.37874(17) 0.24752(14) 0.16863(7) 0.0352(4) Uani d . 1 . . C
C7 0.26555(18) 0.23256(16) 0.14385(7) 0.0391(4) Uani d . 1 . . C
H7 0.2599 0.2179 0.1058 0.047 Uiso calc R 1 . . H
C8 0.16150(17) 0.23944(13) 0.17579(6) 0.0342(3) Uani d . 1 . . C
C9 0.17246(16) 0.26063(12) 0.23197(6) 0.0300(3) Uani d . 1 . . C
O9 0.05933(11) 0.26830(10) 0.25545(5) 0.0353(3) Uani d . 1 . . O
C10 0.03164(18) 0.23526(15) 0.16574(8) 0.0403(4) Uani d . 1 . . C
H10 -0.0072 0.2222 0.1316 0.048 Uiso calc R 1 . . H
C11 -0.02381(17) 0.25333(15) 0.21355(8) 0.0410(4) Uani d . 1 . . C
H11 -0.1103 0.2556 0.2182 0.049 Uiso calc R 1 . . H
O12 0.29792(10) 0.30942(9) 0.31078(4) 0.0320(2) Uani d . 1 . . O
C13 0.23055(16) 0.25640(13) 0.35269(6) 0.0303(3) Uani d . 1 . . C
H131 0.2634 0.1864 0.3577 0.036 Uiso calc R 1 . . H
H132 0.1428 0.2513 0.3426 0.036 Uiso calc R 1 . . H
C14 0.24521(14) 0.31749(12) 0.40457(6) 0.0267(3) Uani d . 1 . . C
H14 0.3309 0.3446 0.4062 0.032 Uiso calc R 1 . . H
O14 0.16269(11) 0.40120(8) 0.40189(4) 0.0299(2) Uani d . 1 . . O
C15 0.22031(15) 0.25426(12) 0.45664(6) 0.0283(3) Uani d . 1 . . C
C16 0.10797(17) 0.18687(15) 0.45113(7) 0.0373(4) Uani d . 1 . . C
H161 0.0880 0.1569 0.4868 0.056 Uiso calc R 1 . . H
H162 0.1246 0.1321 0.4247 0.056 Uiso calc R 1 . . H
H163 0.0386 0.2280 0.4382 0.056 Uiso calc R 1 . . H
C17 0.33305(18) 0.19297(15) 0.47204(7) 0.0404(4) Uani d . 1 . . C
H171 0.4005 0.2398 0.4808 0.061 Uiso calc R 1 . . H
H172 0.3568 0.1492 0.4412 0.061 Uiso calc R 1 . . H
H173 0.3148 0.1503 0.5041 0.061 Uiso calc R 1 . . H
C21 0.28214(16) 0.45849(13) 0.64109(6) 0.0313(3) Uani d . 1 . . C
C22 0.38356(16) 0.47089(12) 0.67462(6) 0.0302(3) Uani d . 1 . . C
O22 0.49513(11) 0.47459(9) 0.64862(5) 0.0347(3) Uani d . 1 . . O
C23 0.60127(16) 0.49270(14) 0.67658(8) 0.0359(4) Uani d . 1 . . C
O23 0.69212(13) 0.50192(12) 0.64861(6) 0.0485(3) Uani d . 1 . . O
C24 0.59438(19) 0.49833(15) 0.73522(8) 0.0428(4) Uani d . 1 . . C
H24 0.6677 0.5061 0.7559 0.051 Uiso calc R 1 . . H
C25 0.48830(19) 0.49288(15) 0.76109(7) 0.0413(4) Uani d . 1 . . C
H25 0.4868 0.4975 0.7999 0.050 Uiso calc R 1 . . H
C26 0.37580(17) 0.48017(13) 0.73208(7) 0.0345(4) Uani d . 1 . . C
C27 0.26182(18) 0.47888(13) 0.75740(7) 0.0380(4) Uani d . 1 . . C
H27 0.2553 0.4836 0.7961 0.046 Uiso calc R 1 . . H
C28 0.15850(18) 0.47058(12) 0.72541(7) 0.0361(4) Uani d . 1 . . C
C29 0.16994(17) 0.46045(12) 0.66848(7) 0.0336(3) Uani d . 1 . . C
O29 0.05678(12) 0.45435(11) 0.64468(5) 0.0425(3) Uani d . 1 . . O
C30 0.0273(2) 0.47100(15) 0.73589(8) 0.0443(4) Uani d . 1 . . C
H30 -0.0121 0.4768 0.7705 0.053 Uiso calc R 1 . . H
C31 -0.02691(18) 0.46159(16) 0.68680(9) 0.0456(5) Uani d . 1 . . C
H31 -0.1133 0.4601 0.6817 0.055 Uiso calc R 1 . . H
O32 0.30184(11) 0.43987(11) 0.58701(5) 0.0398(3) Uani d . 1 . . O
C33 0.21704(16) 0.48007(14) 0.54730(6) 0.0330(3) Uani d . 1 . . C
H331 0.2304 0.5544 0.5421 0.040 Uiso calc R 1 . . H
H332 0.1315 0.4691 0.5596 0.040 Uiso calc R 1 . . H
O34 0.19016(11) 0.32413(9) 0.50049(4) 0.0319(2) Uani d . 1 . . O
C34 0.24087(14) 0.42313(12) 0.49440(6) 0.0277(3) Uani d . 1 . . C
H34 0.3314 0.4170 0.4887 0.033 Uiso calc R 1 . . H
C35 0.18294(15) 0.47675(12) 0.44404(6) 0.0282(3) Uani d . 1 . . C
C36 0.05642(16) 0.51938(14) 0.45609(7) 0.0355(4) Uani d . 1 . . C
H361 0.0177 0.5413 0.4218 0.053 Uiso calc R 1 . . H
H362 0.0637 0.5781 0.4809 0.053 Uiso calc R 1 . . H
H363 0.0061 0.4663 0.4734 0.053 Uiso calc R 1 . . H
C37 0.26861(17) 0.55843(14) 0.42164(7) 0.0369(4) Uani d . 1 . . C
H371 0.3461 0.5267 0.4104 0.055 Uiso calc R 1 . . H
H372 0.2846 0.6096 0.4501 0.055 Uiso calc R 1 . . H
H373 0.2303 0.5917 0.3900 0.055 Uiso calc R 1 . . H

loop_
_atom_site_aniso_label
_atom_site_aniso_U_11
_atom_site_aniso_U_22
_atom_site_aniso_U_33
_atom_site_aniso_U_12
_atom_site_aniso_U_13
_atom_site_aniso_U_23
S1A 0.0686(3) 0.0378(2) 0.02539(19) 0.0028(2) -0.0078(2) -0.00343(17)
O1A 0.1260(15) 0.0388(7) 0.0344(7) 0.0006(9) -0.0159(9) 0.0014(6)
C1A 0.088(2) 0.0812(18) 0.0595(16) -0.0246(15) -0.0151(14) 0.0018(14)
C2A 0.0829(18) 0.0684(15) 0.0589(15) 0.0225(14) 0.0168(13) 0.0131(12)
S1B 0.0635(12) 0.0597(7) 0.0303(5) 0.0111(7) -0.0022(6) 0.0011(4)
O1B 0.151(4) 0.074(2) 0.0493(19) 0.023(3) 0.000(2) -0.0120(17)
C1B 0.059(4) 0.125(8) 0.047(3) -0.026(5) 0.002(3) 0.001(6)
C2B 0.047(2) 0.072(3) 0.047(2) -0.003(2) -0.0007(17) -0.0059(19)
S1C 0.0773(16) 0.0458(7) 0.0347(6) 0.0054(7) -0.0110(6) 0.0009(5)
O1C 0.125(5) 0.073(3) 0.063(3) 0.016(3) 0.000(3) -0.019(2)
C1C 0.055(4) 0.038(3) 0.045(3) -0.002(2) 0.005(3) 0.002(3)
C2C 0.088(6) 0.140(8) 0.043(3) -0.043(6) -0.003(4) 0.009(4)
C1 0.0367(8) 0.0292(7) 0.0173(6) 0.0022(6) 0.0011(6) -0.0014(5)
C2 0.0343(8) 0.0304(7) 0.0215(7) 0.0003(6) -0.0003(6) -0.0006(6)
O2 0.0329(6) 0.0400(6) 0.0238(5) 0.0003(5) 0.0030(4) -0.0018(4)
C3 0.0337(9) 0.0429(9) 0.0353(9) 0.0015(7) 0.0060(7) -0.0008(7)
O3 0.0342(7) 0.0709(9) 0.0438(7) -0.0011(7) 0.0026(6) -0.0028(7)
C4 0.0395(10) 0.0660(13) 0.0338(9) 0.0025(9) 0.0131(8) -0.0061(9)
C5 0.0501(11) 0.0657(12) 0.0262(9) 0.0027(10) 0.0103(8) -0.0093(8)
C6 0.0423(9) 0.0421(9) 0.0211(7) 0.0027(7) 0.0066(7) -0.0044(7)
C7 0.0490(10) 0.0501(10) 0.0182(7) -0.0006(8) -0.0001(7) -0.0050(7)
C8 0.0427(9) 0.0365(8) 0.0235(7) 0.0013(7) -0.0058(7) -0.0015(6)
C9 0.0353(8) 0.0318(7) 0.0230(7) 0.0042(7) 0.0022(6) -0.0007(6)
O9 0.0312(6) 0.0453(7) 0.0294(6) 0.0031(5) 0.0004(5) -0.0033(5)
C10 0.0445(10) 0.0457(10) 0.0305(8) -0.0008(8) -0.0099(7) -0.0005(7)
C11 0.0331(9) 0.0475(10) 0.0425(10) 0.0032(8) -0.0078(7) 0.0008(8)
O12 0.0381(6) 0.0401(6) 0.0177(5) -0.0059(5) 0.0030(4) -0.0042(4)
C13 0.0405(9) 0.0330(8) 0.0176(6) -0.0025(7) 0.0020(6) -0.0019(6)
C14 0.0314(7) 0.0311(7) 0.0175(6) -0.0002(6) 0.0001(5) -0.0025(6)
O14 0.0370(6) 0.0330(5) 0.0196(5) 0.0033(5) -0.0042(4) -0.0039(4)
C15 0.0384(8) 0.0300(7) 0.0166(7) 0.0010(6) 0.0001(6) -0.0016(6)
C16 0.0486(10) 0.0383(9) 0.0251(8) -0.0094(8) 0.0052(7) -0.0025(7)
C17 0.0503(10) 0.0430(9) 0.0281(8) 0.0096(9) -0.0033(7) 0.0010(7)
C21 0.0389(9) 0.0323(8) 0.0227(7) 0.0042(7) 0.0007(6) -0.0068(6)
C22 0.0375(8) 0.0283(8) 0.0248(8) 0.0017(6) -0.0004(6) -0.0039(6)
O22 0.0370(6) 0.0425(7) 0.0248(5) 0.0015(5) -0.0025(5) -0.0072(5)
C23 0.0323(9) 0.0348(9) 0.0407(10) 0.0021(7) -0.0029(7) -0.0053(7)
O23 0.0374(7) 0.0582(8) 0.0498(8) -0.0016(6) -0.0018(6) -0.0084(6)
C24 0.0507(11) 0.0441(10) 0.0337(9) -0.0014(8) -0.0142(8) -0.0045(7)
C25 0.0544(11) 0.0429(10) 0.0266(8) -0.0013(9) -0.0100(8) -0.0018(7)
C26 0.0507(10) 0.0289(8) 0.0239(8) 0.0007(7) -0.0061(7) -0.0016(6)
C27 0.0573(11) 0.0339(9) 0.0230(8) 0.0017(8) 0.0037(7) -0.0010(7)
C28 0.0497(10) 0.0287(8) 0.0298(8) 0.0011(7) 0.0092(8) -0.0034(6)
C29 0.0390(9) 0.0316(8) 0.0300(8) 0.0024(7) 0.0005(7) -0.0053(6)
O29 0.0370(7) 0.0553(8) 0.0353(7) 0.0001(6) 0.0009(5) -0.0097(6)
C30 0.0543(11) 0.0391(10) 0.0395(10) 0.0020(8) 0.0136(8) -0.0017(8)
C31 0.0355(9) 0.0481(11) 0.0532(12) 0.0012(8) 0.0081(8) -0.0028(9)
O32 0.0366(6) 0.0624(8) 0.0206(5) 0.0095(6) -0.0038(5) -0.0135(5)
C33 0.0368(9) 0.0404(9) 0.0218(7) 0.0026(7) -0.0013(6) -0.0071(6)
O34 0.0438(6) 0.0347(6) 0.0173(5) -0.0033(5) 0.0044(4) -0.0036(4)
C34 0.0306(8) 0.0335(8) 0.0190(7) -0.0012(6) -0.0001(6) -0.0044(6)
C35 0.0317(8) 0.0313(7) 0.0215(7) 0.0001(6) 0.0000(6) -0.0043(6)
C36 0.0350(9) 0.0389(9) 0.0326(9) 0.0031(7) -0.0006(7) -0.0047(7)
C37 0.0441(10) 0.0363(9) 0.0302(8) -0.0033(7) 0.0034(7) 0.0002(7)

loop_
_atom_type_symbol
_atom_type_description
_atom_type_scat_dispersion_real
_atom_type_scat_dispersion_imag
_atom_type_scat_source
C C 0.0033 0.0016 'International Tables Vol C Tables 4.2.6.8 and 6.1.1.4'
H H 0.0000 0.0000 'International Tables Vol C Tables 4.2.6.8 and 6.1.1.4'
O O 0.0106 0.0060 'International Tables Vol C Tables 4.2.6.8 and 6.1.1.4'
S S 0.1246 0.1234 'International Tables Vol C Tables 4.2.6.8 and 6.1.1.4'

loop_
_geom_angle_atom_site_label_1
_geom_angle_atom_site_label_2
_geom_angle_atom_site_label_3
_geom_angle
O1A S1A C2A 106.50(10)
O1A S1A C1A 106.80(10)
C2A S1A C1A 98.6(2)
S1A C1A H11A 109.5
S1A C1A H12A 109.5
H11A C1A H12A 109.5
S1A C1A H13A 109.5
H11A C1A H13A 109.5
H12A C1A H13A 109.5
S1A C2A H21A 109.5
S1A C2A H22A 109.5
H21A C2A H22A 109.5
S1A C2A H23A 109.5
H21A C2A H23A 109.5
H22A C2A H23A 109.5
O1B S1B C1B 106.0(3)
O1B S1B C2B 106.4(2)
C1B S1B C2B 95.6(3)
O1C S1C C2C 106.5(3)
O1C S1C C1C 106.9(4)
C2C S1C C1C 97.7(4)
S1C C1C H11C 109.5
S1C C1C H12C 109.5
H11C C1C H12C 109.5
S1C C1C H13C 109.5
H11C C1C H13C 109.5
H12C C1C H13C 109.5
S1C C2C H21C 109.5
S1C C2C H22C 109.5
H21C C2C H22C 109.5
S1C C2C H23C 109.5
H21C C2C H23C 109.5
H22C C2C H23C 109.5
O12 C1 C9 125.80(10)
O12 C1 C2 118.40(10)
C9 C1 C2 115.20(10)
O2 C2 C1 116.10(10)
O2 C2 C6 121.30(10)
C1 C2 C6 122.6(2)
C2 O2 C3 122.00(10)
O3 C3 O2 116.6(2)
O3 C3 C4 126.3(2)
O2 C3 C4 117.2(2)
C5 C4 C3 121.7(2)
C5 C4 H4 119.1
C3 C4 H4 119.1
C4 C5 C6 121.2(2)
C4 C5 H5 119.4
C6 C5 H5 119.4
C7 C6 C2 120.3(2)
C7 C6 C5 123.0(2)
C2 C6 C5 116.6(2)
C8 C7 C6 118.40(10)
C8 C7 H7 120.8
C6 C7 H7 120.8
C7 C8 C9 119.7(2)
C7 C8 C10 135.3(2)
C9 C8 C10 104.9(2)
O9 C9 C1 125.80(10)
O9 C9 C8 110.4(2)
C1 C9 C8 123.8(2)
C9 O9 C11 105.80(10)
C11 C10 C8 106.9(2)
C11 C10 H10 126.6
C8 C10 H10 126.6
C10 C11 O9 112.0(2)
C10 C11 H11 124.0
O9 C11 H11 124.0
C1 O12 C13 117.10(10)
O12 C13 C14 106.80(10)
O12 C13 H131 110.4
C14 C13 H131 110.4
O12 C13 H132 110.4
C14 C13 H132 110.4
H131 C13 H132 108.6
O14 C14 C13 107.60(10)
O14 C14 C15 109.90(10)
C13 C14 C15 113.00(10)
O14 C14 H14 108.7
C13 C14 H14 108.7
C15 C14 H14 108.7
C14 O14 C35 113.50(10)
O34 C15 C17 109.60(10)
O34 C15 C16 104.40(10)
C17 C15 C16 111.8(2)
O34 C15 C14 108.20(10)
C17 C15 C14 110.20(10)
C16 C15 C14 112.40(10)
C15 C16 H161 109.5
C15 C16 H162 109.5
H161 C16 H162 109.5
C15 C16 H163 109.5
H161 C16 H163 109.5
H162 C16 H163 109.5
C15 C17 H171 109.5
C15 C17 H172 109.5
H171 C17 H172 109.5
C15 C17 H173 109.5
H171 C17 H173 109.5
H172 C17 H173 109.5
O32 C21 C22 117.9(2)
O32 C21 C29 127.4(2)
C22 C21 C29 114.50(10)
O22 C22 C21 116.00(10)
O22 C22 C26 120.6(2)
C21 C22 C26 123.3(2)
C23 O22 C22 121.80(10)
O23 C23 O22 115.5(2)
O23 C23 C24 126.9(2)
O22 C23 C24 117.6(2)
C25 C24 C23 121.3(2)
C25 C24 H24 119.3
C23 C24 H24 119.3
C24 C25 C26 121.5(2)
C24 C25 H25 119.2
C26 C25 H25 119.2
C27 C26 C22 119.7(2)
C27 C26 C25 123.4(2)
C22 C26 C25 116.9(2)
C28 C27 C26 118.8(2)
C28 C27 H27 120.6
C26 C27 H27 120.6
C27 C28 C29 119.8(2)
C27 C28 C30 135.0(2)
C29 C28 C30 105.2(2)
O29 C29 C21 126.00(10)
O29 C29 C28 110.3(2)
C21 C29 C28 123.7(2)
C29 O29 C31 106.10(10)
C31 C30 C28 106.0(2)
C31 C30 H30 127.0
C28 C30 H30 127.0
C30 C31 O29 112.4(2)
C30 C31 H31 123.8
O29 C31 H31 123.8
C21 O32 C33 119.20(10)
O32 C33 C34 106.60(10)
O32 C33 H331 110.4
C34 C33 H331 110.4
O32 C33 H332 110.4
C34 C33 H332 110.4
H331 C33 H332 108.6
C34 O34 C15 114.30(10)
O34 C34 C33 107.10(10)
O34 C34 C35 109.70(10)
C33 C34 C35 112.60(10)
O34 C34 H34 109.1
C33 C34 H34 109.1
C35 C34 H34 109.1
O14 C35 C36 104.50(10)
O14 C35 C37 108.60(10)
C36 C35 C37 111.80(10)
O14 C35 C34 108.60(10)
C36 C35 C34 112.50(10)
C37 C35 C34 110.60(10)
C35 C36 H361 109.5
C35 C36 H362 109.5
H361 C36 H362 109.5
C35 C36 H363 109.5
H361 C36 H363 109.5
H362 C36 H363 109.5
C35 C37 H371 109.5
C35 C37 H372 109.5
H371 C37 H372 109.5
C35 C37 H373 109.5
H371 C37 H373 109.5
H372 C37 H373 109.5

loop_
_geom_bond_atom_site_label_1
_geom_bond_atom_site_label_2
_geom_bond_site_symmetry_2
_geom_bond_distance
_geom_bond_publ_flag
S1A O1A . 1.4900(10) ?
S1A C2A . 1.760(2) ?
S1A C1A . 1.762(3) ?
C1A H11A . 0.9800 ?
C1A H12A . 0.9800 ?
C1A H13A . 0.9800 ?
C2A H21A . 0.9800 ?
C2A H22A . 0.9800 ?
C2A H23A . 0.9800 ?
S1B O1B . 1.491(3) ?
S1B C1B . 1.768(6) ?
S1B C2B . 1.772(4) ?
C1B H11B . 0.9800 ?
C1B H12B . 0.9800 ?
C1B H13B . 0.9800 ?
C2B H21B . 0.9800 ?
C2B H22B . 0.9800 ?
C2B H23B . 0.9800 ?
S1C O1C . 1.489(4) ?
S1C C2C . 1.764(6) ?
S1C C1C . 1.765(6) ?
C1C H11C . 0.9800 ?
C1C H12C . 0.9800 ?
C1C H13C . 0.9800 ?
C2C H21C . 0.9800 ?
C2C H22C . 0.9800 ?
C2C H23C . 0.9800 ?
C1 O12 . 1.364(2) ?
C1 C9 . 1.382(2) ?
C1 C2 . 1.386(2) ?
C2 O2 . 1.369(2) ?
C2 C6 . 1.407(2) ?
O2 C3 . 1.374(2) ?
C3 O3 . 1.202(2) ?
C3 C4 . 1.441(3) ?
C4 C5 . 1.324(3) ?
C4 H4 . 0.9500 ?
C5 C6 . 1.442(3) ?
C5 H5 . 0.9500 ?
C6 C7 . 1.388(3) ?
C7 C8 . 1.379(3) ?
C7 H7 . 0.9500 ?
C8 C9 . 1.403(2) ?
C8 C10 . 1.438(3) ?
C9 O9 . 1.364(2) ?
O9 C11 . 1.380(2) ?
C10 C11 . 1.335(3) ?
C10 H10 . 0.9500 ?
C11 H11 . 0.9500 ?
O12 C13 . 1.437(2) ?
C13 C14 . 1.505(2) ?
C13 H131 . 0.9900 ?
C13 H132 . 0.9900 ?
C14 O14 . 1.418(2) ?
C14 C15 . 1.540(2) ?
C14 H14 . 1.0000 ?
O14 C35 . 1.443(2) ?
C15 O34 . 1.444(2) ?
C15 C17 . 1.515(2) ?
C15 C16 . 1.515(2) ?
C16 H161 . 0.9800 ?
C16 H162 . 0.9800 ?
C16 H163 . 0.9800 ?
C17 H171 . 0.9800 ?
C17 H172 . 0.9800 ?
C17 H173 . 0.9800 ?
C21 O32 . 1.359(2) ?
C21 C22 . 1.385(2) ?
C21 C29 . 1.394(2) ?
C22 O22 . 1.373(2) ?
C22 C26 . 1.410(2) ?
O22 C23 . 1.364(2) ?
C23 O23 . 1.209(2) ?
C23 C24 . 1.435(3) ?
C24 C25 . 1.319(3) ?
C24 H24 . 0.9500 ?
C25 C26 . 1.426(3) ?
C25 H25 . 0.9500 ?
C26 C27 . 1.388(3) ?
C27 C28 . 1.375(3) ?
C27 H27 . 0.9500 ?
C28 C29 . 1.401(2) ?
C28 C30 . 1.453(3) ?
C29 O29 . 1.366(2) ?
O29 C31 . 1.378(2) ?
C30 C31 . 1.341(3) ?
C30 H30 . 0.9500 ?
C31 H31 . 0.9500 ?
O32 C33 . 1.439(2) ?
C33 C34 . 1.512(2) ?
C33 H331 . 0.9900 ?
C33 H332 . 0.9900 ?
O34 C34 . 1.415(2) ?
C34 C35 . 1.549(2) ?
C34 H34 . 1.0000 ?
C35 C36 . 1.516(2) ?
C35 C37 . 1.520(2) ?
C36 H361 . 0.9800 ?
C36 H362 . 0.9800 ?
C36 H363 . 0.9800 ?
C37 H371 . 0.9800 ?
C37 H372 . 0.9800 ?
C37 H373 . 0.9800 ?

loop_
_geom_torsion_atom_site_label_1
_geom_torsion_atom_site_label_2
_geom_torsion_atom_site_label_3
_geom_torsion_atom_site_label_4
_geom_torsion
O12 C1 C2 O2 6.4(2)
C9 C1 C2 O2 178.60(10)
O12 C1 C2 C6 -171.9(2)
C9 C1 C2 C6 0.3(2)
C1 C2 O2 C3 -176.50(10)
C6 C2 O2 C3 1.8(2)
C2 O2 C3 O3 179.1(2)
C2 O2 C3 C4 -1.3(2)
O3 C3 C4 C5 179.5(2)
O2 C3 C4 C5 0.0(3)
C3 C4 C5 C6 0.8(3)
O2 C2 C6 C7 -178.5(2)
C1 C2 C6 C7 -0.3(3)
O2 C2 C6 C5 -1.0(3)
C1 C2 C6 C5 177.3(2)
C4 C5 C6 C7 177.1(2)
C4 C5 C6 C2 -0.3(3)
C2 C6 C7 C8 0.3(3)
C5 C6 C7 C8 -177.1(2)
C6 C7 C8 C9 -0.3(3)
C6 C7 C8 C10 175.6(2)
O12 C1 C9 O9 -5.5(3)
C2 C1 C9 O9 -177.0(2)
O12 C1 C9 C8 171.2(2)
C2 C1 C9 C8 -0.4(2)
C7 C8 C9 O9 177.5(2)
C10 C8 C9 O9 0.5(2)
C7 C8 C9 C1 0.4(3)
C10 C8 C9 C1 -176.7(2)
C1 C9 O9 C11 176.2(2)
C8 C9 O9 C11 -0.9(2)
C7 C8 C10 C11 -176.2(2)
C9 C8 C10 C11 0.1(2)
C8 C10 C11 O9 -0.7(2)
C9 O9 C11 C10 1.0(2)
C9 C1 O12 C13 51.1(2)
C2 C1 O12 C13 -137.6(2)
C1 O12 C13 C14 -170.70(10)
O12 C13 C14 O14 79.4(2)
O12 C13 C14 C15 -159.10(10)
C13 C14 O14 C35 -169.00(10)
C15 C14 O14 C35 67.6(2)
O14 C14 C15 O34 -38.0(2)
C13 C14 C15 O34 -158.20(10)
O14 C14 C15 C17 -157.80(10)
C13 C14 C15 C17 82.0(2)
O14 C14 C15 C16 76.8(2)
C13 C14 C15 C16 -43.4(2)
O32 C21 C22 O22 7.1(2)
C29 C21 C22 O22 -176.80(10)
O32 C21 C22 C26 -173.4(2)
C29 C21 C22 C26 2.7(2)
C21 C22 O22 C23 176.0(2)
C26 C22 O22 C23 -3.6(2)
C22 O22 C23 O23 -174.5(2)
C22 O22 C23 C24 5.8(2)
O23 C23 C24 C25 176.0(2)
O22 C23 C24 C25 -4.3(3)
C23 C24 C25 C26 0.6(3)
O22 C22 C26 C27 178.3(2)
C21 C22 C26 C27 -1.2(3)
O22 C22 C26 C25 -0.3(2)
C21 C22 C26 C25 -179.8(2)
C24 C25 C26 C27 -176.9(2)
C24 C25 C26 C22 1.7(3)
C22 C26 C27 C28 -1.3(3)
C25 C26 C27 C28 177.2(2)
C26 C27 C28 C29 2.0(2)
C26 C27 C28 C30 -176.9(2)
O32 C21 C29 O29 -7.3(3)
C22 C21 C29 O29 177.0(2)
O32 C21 C29 C28 173.6(2)
C22 C21 C29 C28 -2.0(2)
C27 C28 C29 O29 -179.5(2)
C30 C28 C29 O29 -0.3(2)
C27 C28 C29 C21 -0.3(3)
C30 C28 C29 C21 178.9(2)
C21 C29 O29 C31 -178.7(2)
C28 C29 O29 C31 0.5(2)
C27 C28 C30 C31 178.9(2)
C29 C28 C30 C31 0.0(2)
C28 C30 C31 O29 0.4(2)
C29 O29 C31 C30 -0.6(2)
C22 C21 O32 C33 -146.1(2)
C29 C21 O32 C33 38.4(3)
C21 O32 C33 C34 -164.1(2)
C17 C15 O34 C34 93.7(2)
C16 C15 O34 C34 -146.50(10)
C14 C15 O34 C34 -26.5(2)
C15 O34 C34 C33 -171.40(10)
C15 O34 C34 C35 66.1(2)
O32 C33 C34 O34 75.0(2)
O32 C33 C34 C35 -164.30(10)
C14 O14 C35 C36 -147.90(10)
C14 O14 C35 C37 92.8(2)
C14 O14 C35 C34 -27.6(2)
O34 C34 C35 O14 -36.4(2)
C33 C34 C35 O14 -155.50(10)
O34 C34 C35 C36 78.8(2)
C33 C34 C35 C36 -40.4(2)
O34 C34 C35 C37 -155.40(10)
C33 C34 C35 C37 85.5(2)
